data_4510892
loop_
_publ_author_name
'Karpinska, Jolanta'
'Erxleben, Andrea'
'McArdle, Patrick'

_publ_section_title
;
 17\b-Hydroxy-17\a-methylandrostano[3,2-c]pyrazole, Stanozolol: The
 Crystal Structures of Polymorphs 1 and 2 and 10 Solvates
;
_journal_issue 7
_journal_name_full 'Crystal Growth &amp; Design'
_journal_page_first 2829
_journal_paper_doi 10.1021/cg101651p
_journal_volume 11
_journal_year 2011
_chemical_absolute_configuration
;
 absolute configuration not established by anomalous dispersion
 effects in diffraction measurements on the crystal.
;
_chemical_formula_sum 'C24 H40 N2 O2'
_chemical_formula_weight 388.58
_chemical_name_systematic
;
 ?
;
_space_group_IT_number 5
_symmetry_cell_setting monoclinic
_symmetry_space_group_name_Hall 'C 2y'
_symmetry_space_group_name_H-M 'C 1 2 1'
_atom_sites_solution_hydrogens geom
_atom_sites_solution_primary direct
_atom_sites_solution_secondary difmap
_audit_creation_method SHELXL-97
_cell_angle_alpha 90.00
_cell_angle_beta 122.679(7)
_cell_angle_gamma 90.00
_cell_formula_units_Z 4
_cell_length_a 24.545(1)
_cell_length_b 7.2894(3)
_cell_length_c 15.2500(8)
_cell_measurement_reflns_used 3475
_cell_measurement_temperature 150(2)
_cell_measurement_theta_max 29.1381
_cell_measurement_theta_min 2.9565
_cell_volume 2296.6(3)
_computing_cell_refinement
;
CrysAlisPro, Oxford Diffraction Ltd.,
Version 1.171.33.41 (release 06-05-2009 CrysAlis171 .NET)
(compiled May  6 2009,17:20:42)
;
_computing_data_collection
;
CrysAlisPro, Oxford Diffraction Ltd.,
Version 1.171.33.41 (release 06-05-2009 CrysAlis171 .NET)
(compiled May  6 2009,17:20:42)
;
_computing_data_reduction
;
CrysAlisPro, Oxford Diffraction Ltd.,
Version 1.171.33.41 (release 06-05-2009 CrysAlis171 .NET)
(compiled May  6 2009,17:20:42)
;
_computing_molecular_graphics 'ORTEX (P.McArdle, 1995)'
_computing_publication_material 'SHELXL-97/2 (Sheldrick,1997)'
_computing_structure_refinement 'SHELXL-97 (Sheldrick, 1997)'
_computing_structure_solution 'SHELXS-97 (Sheldrick, 1990)'
_diffrn_ambient_temperature 150(2)
_diffrn_detector_area_resol_mean 16.1048
_diffrn_measured_fraction_theta_full 0.996
_diffrn_measured_fraction_theta_max 0.996
_diffrn_measurement_details
;
  1 omega   10.00   48.00   1.0000    3.1900
omega____ theta____ kappa____ phi______ frames
    -       19.8903   77.0000  150.0000 38
  2 omega  -42.00   47.00   1.0000    3.1900
omega____ theta____ kappa____ phi______ frames
    -       19.8903  -77.0000  -60.0000 89
  3 omega  -10.00   89.00   1.0000    3.1900
omega____ theta____ kappa____ phi______ frames
    -       19.8903   77.0000   60.0000 99
;
_diffrn_measurement_device_type 'Xcalibur, Sapphire3'
_diffrn_measurement_method '\w scans'
_diffrn_orient_matrix_UB_11 0.0183606678
_diffrn_orient_matrix_UB_12 -0.0820911493
_diffrn_orient_matrix_UB_13 0.0140721616
_diffrn_orient_matrix_UB_21 -0.0279016047
_diffrn_orient_matrix_UB_22 -0.0513354027
_diffrn_orient_matrix_UB_23 -0.0126776198
_diffrn_orient_matrix_UB_31 -0.0079327446
_diffrn_orient_matrix_UB_32 -0.0097434514
_diffrn_orient_matrix_UB_33 -0.0519224304
_diffrn_radiation_monochromator graphite
_diffrn_radiation_source 'Enhance (Mo) X-ray Source'
_diffrn_radiation_type 'Mo K\a'
_diffrn_radiation_wavelength 0.7107
_diffrn_reflns_av_R_equivalents 0.0161
_diffrn_reflns_limit_h_max 31
_diffrn_reflns_limit_h_min -24
_diffrn_reflns_limit_k_max 9
_diffrn_reflns_limit_k_min -6
_diffrn_reflns_limit_l_max 20
_diffrn_reflns_limit_l_min -20
_diffrn_reflns_number 5444
_diffrn_reflns_theta_full 25.35
_diffrn_reflns_theta_max 25.3503
_diffrn_reflns_theta_min 2.9565
_exptl_absorpt_coefficient_mu 0.071
_exptl_absorpt_correction_T_max 1.00000
_exptl_absorpt_correction_T_min 0.99757
_exptl_absorpt_correction_type multi-scan
_exptl_absorpt_process_details
;
CrysAlisPro, Oxford Diffraction Ltd.,
Version 1.171.33.41 (release 06-05-2009 CrysAlis171 .NET)
(compiled May  6 2009,17:20:42)
Empirical absorption correction using spherical harmonics,
 implemented in SCALE3 ABSPACK scaling algorithm.
;
_exptl_crystal_colour Colourless
_exptl_crystal_density_diffrn 1.124
_exptl_crystal_density_method 'not measured'
_exptl_crystal_description Parallelepiped
_exptl_crystal_F_000 856
_exptl_crystal_size_max 0.51
_exptl_crystal_size_mid 0.32
_exptl_crystal_size_min 0.26
_refine_diff_density_max 0.164
_refine_diff_density_min -0.183
_refine_diff_density_rms 0.040
_refine_ls_abs_structure_details 'Flack H D (1983), Acta Cryst. A39, 876-881'
_refine_ls_abs_structure_Flack 1.2(11)
_refine_ls_extinction_method none
_refine_ls_goodness_of_fit_ref 0.980
_refine_ls_hydrogen_treatment mixed
_refine_ls_matrix_type full
_refine_ls_number_parameters 266
_refine_ls_number_reflns 3446
_refine_ls_number_restraints 1
_refine_ls_restrained_S_all 0.979
_refine_ls_R_factor_all 0.0375
_refine_ls_R_factor_gt 0.0318
_refine_ls_shift/su_max 0.001
_refine_ls_shift/su_mean 0.000
_refine_ls_structure_factor_coef Fsqd
_refine_ls_weighting_details 'calc w=1/[\s^2^(Fo^2^)+(0.0471P)^2^+0.0000P] where P=(Fo^2^+2Fc^2^)/3'
_refine_ls_weighting_scheme calc
_refine_ls_wR_factor_gt 0.0725
_refine_ls_wR_factor_ref 0.0739
_reflns_number_gt 3029
_reflns_number_total 3446
_reflns_threshold_expression >2sigma(I)
_cod_data_source_file 4.cif
_cod_data_source_block stan_iproh
_cod_depositor_comments
;
The following automatic conversions were performed:

'_symmetry_cell_setting' value 'Monoclinic' changed to 'monoclinic'
according to
/usr/data/users/saulius/automatic-downloads/retrospective/ACS/lib/dictionaries/cif_core.dic
dictionary named 'cif_core.dic' version 2.4.2 from 2011-04-26.

Automatic conversion script
Id: cif_fix_values 2281 2013-09-26 08:29:07Z andrius 
;
_cod_original_cell_volume 2296.5(2)
_cod_original_sg_symbol_H-M C2
_cod_database_code 4510892

loop_
_symmetry_equiv_pos_as_xyz
'x, y, z'
'-x, y, -z'
'x+1/2, y+1/2, z'
'-x+1/2, y+1/2, -z'

loop_
_atom_site_label
_atom_site_type_symbol
_atom_site_fract_x
_atom_site_fract_y
_atom_site_fract_z
_atom_site_U_iso_or_equiv
_atom_site_adp_type
_atom_site_occupancy
_atom_site_symmetry_multiplicity
_atom_site_calc_flag
_atom_site_refinement_flags
O1 O 1.04751(5) 0.2553(2) 1.38265(9) 0.0279(3) Uani 1 1 d .
O2 O 0.58618(6) 0.4010(2) 0.38416(10) 0.0309(3) Uani 1 1 d .
N1 N 0.64027(6) -0.0321(2) 0.54833(10) 0.0213(3) Uani 1 1 d .
H1N1 H 0.6141 -0.0948 0.4913 0.028 Uiso 1 1 calc R
N2 N 0.63776(7) 0.1520(2) 0.55564(10) 0.0233(3) Uani 1 1 d .
C1 C 0.68713(7) -0.1086(3) 0.63788(12) 0.0196(4) Uani 1 1 d .
H1 H 0.6971 -0.2356 0.6503 0.025 Uiso 1 1 calc R
C2 C 0.71793(7) 0.0318(2) 0.70819(11) 0.0176(4) Uani 1 1 d .
C3 C 0.77347(7) 0.0318(2) 0.82083(11) 0.0191(4) Uani 1 1 d .
H3A H 0.8083 -0.0493 0.8290 0.025 Uiso 1 1 calc R
H3B H 0.7584 -0.0178 0.8646 0.025 Uiso 1 1 calc R
C4 C 0.80094(7) 0.2264(2) 0.85883(11) 0.0163(4) Uani 1 1 d .
C5 C 0.84071(7) 0.2270(2) 0.98036(12) 0.0167(3) Uani 1 1 d .
H5 H 0.8106 0.1799 1.0003 0.022 Uiso 1 1 calc R
C6 C 0.89827(8) 0.0924(3) 1.02939(12) 0.0254(4) Uani 1 1 d .
H6A H 0.8823 -0.0317 1.0004 0.033 Uiso 1 1 calc R
H6B H 0.9293 0.1306 1.0103 0.033 Uiso 1 1 calc R
C7 C 0.93355(8) 0.0841(2) 1.14862(12) 0.0241(4) Uani 1 1 d .
H7A H 0.9044 0.0301 1.1679 0.031 Uiso 1 1 calc R
H7B H 0.9720 0.0038 1.1767 0.031 Uiso 1 1 calc R
C8 C 0.95478(7) 0.2737(2) 1.19692(12) 0.0188(4) Uani 1 1 d .
C9 C 0.97919(7) 0.2927(3) 1.31444(12) 0.0231(4) Uani 1 1 d .
C10 C 0.96840(8) 0.4976(3) 1.32577(13) 0.0330(5) Uani 1 1 d .
H10A H 0.9517 0.5123 1.3716 0.043 Uiso 1 1 calc R
H10B H 1.0097 0.5658 1.3567 0.043 Uiso 1 1 calc R
C11 C 0.91885(8) 0.5711(3) 1.21579(12) 0.0298(5) Uani 1 1 d .
H11A H 0.8826 0.6338 1.2142 0.039 Uiso 1 1 calc R
H11B H 0.9395 0.6580 1.1924 0.039 Uiso 1 1 calc R
C12 C 0.89525(7) 0.3992(2) 1.14736(12) 0.0184(4) Uani 1 1 d .
H12 H 0.8633 0.3389 1.1596 0.024 Uiso 1 1 calc R
C13 C 0.86144(7) 0.4195(2) 1.02944(12) 0.0172(4) Uani 1 1 d .
H13 H 0.8927 0.4722 1.0133 0.022 Uiso 1 1 calc R
C14 C 0.80299(7) 0.5457(3) 0.98567(11) 0.0225(4) Uani 1 1 d .
H14A H 0.8177 0.6708 1.0139 0.029 Uiso 1 1 calc R
H14B H 0.7743 0.5017 1.0084 0.029 Uiso 1 1 calc R
C15 C 0.76492(8) 0.5529(2) 0.86713(12) 0.0228(4) Uani 1 1 d .
H15A H 0.7263 0.6318 0.8416 0.030 Uiso 1 1 calc R
H15B H 0.7922 0.6084 0.8445 0.030 Uiso 1 1 calc R
C16 C 0.74354(7) 0.3628(2) 0.81966(12) 0.0175(4) Uani 1 1 d .
H16 H 0.7151 0.3130 0.8424 0.023 Uiso 1 1 calc R
C17 C 0.70186(8) 0.3763(2) 0.70007(12) 0.0231(4) Uani 1 1 d .
H17A H 0.6616 0.4448 0.6781 0.030 Uiso 1 1 calc R
H17B H 0.7259 0.4437 0.6749 0.030 Uiso 1 1 calc R
C18 C 0.68544(7) 0.1892(2) 0.65380(11) 0.0188(4) Uani 1 1 d .
C19 C 0.84326(8) 0.2789(2) 0.81690(12) 0.0227(4) Uani 1 1 d .
H19A H 0.8177 0.2696 0.7407 0.030 Uiso 1 1 calc R
H19B H 0.8804 0.1955 0.8457 0.030 Uiso 1 1 calc R
H19C H 0.8587 0.4051 0.8375 0.030 Uiso 1 1 calc R
C20 C 1.00719(7) 0.3489(3) 1.18053(14) 0.0279(4) Uani 1 1 d .
H20A H 1.0203 0.4715 1.2114 0.036 Uiso 1 1 calc R
H20B H 0.9899 0.3561 1.1058 0.036 Uiso 1 1 calc R
H20C H 1.0448 0.2670 1.2140 0.036 Uiso 1 1 calc R
C21 C 0.94344(8) 0.1686(3) 1.34693(12) 0.0328(5) Uani 1 1 d .
H21A H 0.9559 0.1995 1.4180 0.043 Uiso 1 1 calc R
H21B H 0.9546 0.0404 1.3445 0.043 Uiso 1 1 calc R
H21C H 0.8967 0.1858 1.2992 0.043 Uiso 1 1 calc R
C22 C 0.69609(9) 0.4973(3) 0.44658(15) 0.0417(5) Uani 1 1 d .
H22A H 0.7155 0.4127 0.5059 0.054 Uiso 1 1 calc R
H22B H 0.6868 0.6146 0.4672 0.054 Uiso 1 1 calc R
H22C H 0.7263 0.5173 0.4242 0.054 Uiso 1 1 calc R
C23 C 0.63424(8) 0.4163(3) 0.35811(14) 0.0300(4) Uani 1 1 d .
H23 H 0.6170 0.5031 0.2980 0.039 Uiso 1 1 calc R
C24 C 0.64489(10) 0.2355(3) 0.32271(16) 0.0471(6) Uani 1 1 d .
H24A H 0.6039 0.1918 0.2624 0.061 Uiso 1 1 calc R
H24B H 0.6611 0.1461 0.3794 0.061 Uiso 1 1 calc R
H24C H 0.6767 0.2506 0.3031 0.061 Uiso 1 1 calc R
H1O2 H 0.6009(10) 0.326(3) 0.4353(17) 0.053(7) Uiso 1 1 d .
H1O1 H 1.0538(10) 0.147(3) 1.3822(16) 0.045(7) Uiso 1 1 d .

loop_
_atom_site_aniso_label
_atom_site_aniso_U_11
_atom_site_aniso_U_22
_atom_site_aniso_U_33
_atom_site_aniso_U_23
_atom_site_aniso_U_13
_atom_site_aniso_U_12
O1 0.0162(6) 0.0281(9) 0.0223(7) -0.0062(6) -0.0007(5) 0.0021(6)
O2 0.0252(6) 0.0343(8) 0.0346(7) 0.0140(7) 0.0172(6) 0.0072(6)
N1 0.0218(7) 0.0205(8) 0.0138(7) -0.0030(6) 0.0045(6) -0.0042(7)
N2 0.0241(7) 0.0218(9) 0.0178(7) -0.0018(7) 0.0072(6) -0.0019(7)
C1 0.0188(8) 0.0198(10) 0.0167(8) 0.0022(8) 0.0074(7) 0.0003(8)
C2 0.0179(8) 0.0181(10) 0.0160(8) -0.0019(8) 0.0086(6) -0.0030(8)
C3 0.0201(8) 0.0177(10) 0.0154(7) 0.0019(8) 0.0069(6) 0.0022(8)
C4 0.0186(8) 0.0137(9) 0.0152(8) 0.0000(7) 0.0082(6) 0.0007(7)
C5 0.0168(7) 0.0156(9) 0.0169(8) -0.0009(7) 0.0087(6) 0.0002(7)
C6 0.0256(9) 0.0214(11) 0.0190(9) -0.0047(8) 0.0053(8) 0.0039(8)
C7 0.0238(8) 0.0187(10) 0.0183(8) -0.0015(8) 0.0038(7) 0.0022(8)
C8 0.0147(7) 0.0177(10) 0.0189(8) -0.0039(8) 0.0057(7) -0.0012(8)
C9 0.0129(7) 0.0302(12) 0.0164(8) -0.0039(8) 0.0014(7) 0.0003(8)
C10 0.0251(9) 0.0374(13) 0.0231(9) -0.0096(9) 0.0043(8) 0.0052(9)
C11 0.0267(9) 0.0267(12) 0.0235(9) -0.0094(9) 0.0053(8) 0.0053(9)
C12 0.0158(7) 0.0201(10) 0.0184(8) -0.0025(8) 0.0087(7) -0.0001(8)
C13 0.0159(7) 0.0170(10) 0.0180(8) -0.0024(7) 0.0087(6) -0.0016(7)
C14 0.0227(8) 0.0196(9) 0.0214(8) -0.0051(8) 0.0093(7) 0.0010(9)
C15 0.0231(8) 0.0169(10) 0.0217(8) -0.0007(8) 0.0078(7) 0.0051(8)
C16 0.0166(7) 0.0173(10) 0.0173(8) 0.0003(8) 0.0083(7) 0.0004(7)
C17 0.0241(8) 0.0191(10) 0.0187(8) 0.0005(8) 0.0067(7) 0.0025(8)
C18 0.0183(8) 0.0195(10) 0.0157(8) -0.0008(8) 0.0073(7) -0.0001(8)
C19 0.0236(8) 0.0248(11) 0.0206(9) -0.0034(8) 0.0125(7) -0.0021(8)
C20 0.0171(8) 0.0345(12) 0.0297(9) 0.0016(9) 0.0110(7) 0.0012(8)
C21 0.0253(9) 0.0496(14) 0.0165(8) 0.0035(9) 0.0067(7) 0.0009(9)
C22 0.0420(11) 0.0490(15) 0.0450(12) -0.0158(11) 0.0305(10) -0.0149(11)
C23 0.0305(9) 0.0327(12) 0.0291(9) 0.0053(9) 0.0175(8) -0.0001(9)
C24 0.0507(12) 0.0469(15) 0.0550(13) -0.0156(12) 0.0359(11) -0.0131(12)

loop_
_atom_type_symbol
_atom_type_description
_atom_type_scat_dispersion_real
_atom_type_scat_dispersion_imag
_atom_type_scat_source
C C 0.0033 0.0016 'International Tables Vol C Tables 4.2.6.8 and 6.1.1.4'
H H 0.0000 0.0000 'International Tables Vol C Tables 4.2.6.8 and 6.1.1.4'
N N 0.0061 0.0033 'International Tables Vol C Tables 4.2.6.8 and 6.1.1.4'
O O 0.0106 0.0060 'International Tables Vol C Tables 4.2.6.8 and 6.1.1.4'

loop_
_geom_angle_atom_site_label_1
_geom_angle_atom_site_label_2
_geom_angle_atom_site_label_3
_geom_angle
C9 O1 H1O1 109.4(16)
C23 O2 H1O2 107.3(15)
C1 N1 N2 112.39(15)
C1 N1 H1N1 123.8
N2 N1 H1N1 123.8
C18 N2 N1 104.02(13)
N1 C1 C2 106.99(16)
N1 C1 H1 126.5
C2 C1 H1 126.5
C1 C2 C18 104.63(13)
C1 C2 C3 131.72(15)
C18 C2 C3 123.64(14)
C2 C3 C4 111.76(13)
C2 C3 H3A 109.3
C4 C3 H3A 109.3
C2 C3 H3B 109.3
C4 C3 H3B 109.3
H3A C3 H3B 107.9
C19 C4 C3 109.27(13)
C19 C4 C16 110.93(13)
C3 C4 C16 108.76(12)
C19 C4 C5 111.37(12)
C3 C4 C5 108.37(13)
C16 C4 C5 108.07(12)
C13 C5 C6 111.57(12)
C13 C5 C4 114.22(13)
C6 C5 C4 113.33(13)
C13 C5 H5 105.6
C6 C5 H5 105.6
C4 C5 H5 105.6
C7 C6 C5 112.49(14)
C7 C6 H6A 109.1
C5 C6 H6A 109.1
C7 C6 H6B 109.1
C5 C6 H6B 109.1
H6A C6 H6B 107.8
C8 C7 C6 111.38(14)
C8 C7 H7A 109.4
C6 C7 H7A 109.4
C8 C7 H7B 109.4
C6 C7 H7B 109.4
H7A C7 H7B 108.0
C7 C8 C12 108.52(12)
C7 C8 C20 110.08(14)
C12 C8 C20 111.44(14)
C7 C8 C9 117.13(14)
C12 C8 C9 100.73(12)
C20 C8 C9 108.62(12)
O1 C9 C21 107.67(14)
O1 C9 C10 107.76(14)
C21 C9 C10 112.08(16)
O1 C9 C8 112.79(13)
C21 C9 C8 113.05(13)
C10 C9 C8 103.41(14)
C11 C10 C9 107.27(14)
C11 C10 H10A 110.3
C9 C10 H10A 110.3
C11 C10 H10B 110.3
C9 C10 H10B 110.3
H10A C10 H10B 108.5
C12 C11 C10 104.08(15)
C12 C11 H11A 110.9
C10 C11 H11A 110.9
C12 C11 H11B 110.9
C10 C11 H11B 110.9
H11A C11 H11B 109.0
C13 C12 C11 119.28(15)
C13 C12 C8 113.90(12)
C11 C12 C8 104.08(12)
C13 C12 H12 106.2
C11 C12 H12 106.2
C8 C12 H12 106.2
C14 C13 C12 111.02(13)
C14 C13 C5 110.57(12)
C12 C13 C5 108.12(13)
C14 C13 H13 109.0
C12 C13 H13 109.0
C5 C13 H13 109.0
C13 C14 C15 111.73(13)
C13 C14 H14A 109.3
C15 C14 H14A 109.3
C13 C14 H14B 109.3
C15 C14 H14B 109.3
H14A C14 H14B 107.9
C16 C15 C14 111.50(14)
C16 C15 H15A 109.3
C14 C15 H15A 109.3
C16 C15 H15B 109.3
C14 C15 H15B 109.3
H15A C15 H15B 108.0
C15 C16 C17 110.10(13)
C15 C16 C4 113.05(12)
C17 C16 C4 112.36(13)
C15 C16 H16 107.0
C17 C16 H16 107.0
C4 C16 H16 107.0
C18 C17 C16 109.87(14)
C18 C17 H17A 109.7
C16 C17 H17A 109.7
C18 C17 H17B 109.7
C16 C17 H17B 109.7
H17A C17 H17B 108.2
N2 C18 C2 111.97(14)
N2 C18 C17 124.44(14)
C2 C18 C17 123.60(13)
C4 C19 H19A 109.5
C4 C19 H19B 109.5
H19A C19 H19B 109.5
C4 C19 H19C 109.5
H19A C19 H19C 109.5
H19B C19 H19C 109.5
C8 C20 H20A 109.5
C8 C20 H20B 109.5
H20A C20 H20B 109.5
C8 C20 H20C 109.5
H20A C20 H20C 109.5
H20B C20 H20C 109.5
C9 C21 H21A 109.5
C9 C21 H21B 109.5
H21A C21 H21B 109.5
C9 C21 H21C 109.5
H21A C21 H21C 109.5
H21B C21 H21C 109.5
C23 C22 H22A 109.5
C23 C22 H22B 109.5
H22A C22 H22B 109.5
C23 C22 H22C 109.5
H22A C22 H22C 109.5
H22B C22 H22C 109.5
O2 C23 C24 111.09(16)
O2 C23 C22 111.34(15)
C24 C23 C22 112.35(16)
O2 C23 H23 107.3
C24 C23 H23 107.3
C22 C23 H23 107.3
C23 C24 H24A 109.5
C23 C24 H24B 109.5
H24A C24 H24B 109.5
C23 C24 H24C 109.5
H24A C24 H24C 109.5
H24B C24 H24C 109.5

loop_
_geom_bond_atom_site_label_1
_geom_bond_atom_site_label_2
_geom_bond_distance
O1 C9 1.4438(18)
O1 H1O1 0.81(2)
O2 C23 1.438(2)
O2 H1O2 0.86(2)
N1 C1 1.343(2)
N1 N2 1.351(2)
N1 H1N1 0.8800
N2 C18 1.3386(19)
C1 C2 1.376(2)
C1 H1 0.9500
C2 C18 1.388(2)
C2 C3 1.510(2)
C3 C4 1.542(2)
C3 H3A 0.9900
C3 H3B 0.9900
C4 C19 1.533(2)
C4 C16 1.556(2)
C4 C5 1.5602(19)
C5 C13 1.542(2)
C5 C6 1.542(2)
C5 H5 1.0000
C6 C7 1.536(2)
C6 H6A 0.9900
C6 H6B 0.9900
C7 C8 1.520(2)
C7 H7A 0.9900
C7 H7B 0.9900
C8 C12 1.533(2)
C8 C20 1.538(2)
C8 C9 1.559(2)
C9 C21 1.517(3)
C9 C10 1.543(3)
C10 C11 1.542(2)
C10 H10A 0.9900
C10 H10B 0.9900
C11 C12 1.530(2)
C11 H11A 0.9900
C11 H11B 0.9900
C12 C13 1.527(2)
C12 H12 1.0000
C13 C14 1.522(2)
C13 H13 1.0000
C14 C15 1.523(2)
C14 H14A 0.9900
C14 H14B 0.9900
C15 C16 1.520(2)
C15 H15A 0.9900
C15 H15B 0.9900
C16 C17 1.539(2)
C16 H16 1.0000
C17 C18 1.488(2)
C17 H17A 0.9900
C17 H17B 0.9900
C19 H19A 0.9800
C19 H19B 0.9800
C19 H19C 0.9800
C20 H20A 0.9800
C20 H20B 0.9800
C20 H20C 0.9800
C21 H21A 0.9800
C21 H21B 0.9800
C21 H21C 0.9800
C22 C23 1.504(2)
C22 H22A 0.9800
C22 H22B 0.9800
C22 H22C 0.9800
C23 C24 1.499(3)
C23 H23 1.0000
C24 H24A 0.9800
C24 H24B 0.9800
C24 H24C 0.9800
